data_7703808
loop_
_publ_author_name
'Sorg, Jens R.'
'Schneider, Tilman'
'Wohlfarth, Luise'
'Sch\"afer, Thomas C'
'Sedykh, Alexander'
'M\"uller-Buschbaum, Klaus'

_publ_section_title
;
 Sb- and Bi-based coordination polymers with N-donor ligands with and
 without lone-pair effects and their photoluminescence properties.
;
_journal_issue 15
_journal_name_full 'Dalton transactions (Cambridge, England : 2003)'
_journal_page_first 4904
_journal_page_last 4913
_journal_paper_doi 10.1039/d0dt00265h
_journal_volume 49
_journal_year 2020
_chemical_formula_moiety 'C12 H10 Br3 N2 Sb'
_chemical_formula_sum 'C12 H10 Br3 N2 Sb'
_chemical_formula_weight 543.70
_space_group_crystal_system triclinic
_space_group_IT_number 2
_space_group_name_Hall '-P 1'
_space_group_name_H-M_alt 'P -1'
_atom_sites_solution_hydrogens geom
_atom_sites_solution_primary dual
_audit_creation_date 2020-03-09
_audit_creation_method
;
Olex2 1.2
(compiled 2018.05.29 svn.r3508 for OlexSys, GUI svn.r5506)
;
_audit_update_record
;
2020-03-09 deposited with the CCDC.	2020-03-12 downloaded from the CCDC.
;
_cell_angle_alpha 67.632(3)
_cell_angle_beta 80.450(4)
_cell_angle_gamma 76.867(4)
_cell_formula_units_Z 2
_cell_length_a 9.0736(16)
_cell_length_b 9.0994(16)
_cell_length_c 9.8812(17)
_cell_measurement_reflns_used 9990
_cell_measurement_temperature 100
_cell_measurement_theta_max 28.383
_cell_measurement_theta_min 2.237
_cell_volume 731.9(2)
_computing_cell_refinement 'SAINT v8.37A (Bruker, 2015)'
_computing_data_collection 'APEX3 ver. 2016.9-0 (Bruker AXS)'
_computing_data_reduction 'SAINT v8.37A (Bruker, 2015)'
_computing_molecular_graphics 'Olex2 (Dolomanov et al., 2009)'
_computing_publication_material 'Olex2 (Dolomanov et al., 2009)'
_computing_structure_refinement 'ShelXL (Sheldrick, 2015)'
_computing_structure_solution 'XT (Sheldrick, 2015)'
_diffrn_ambient_temperature 100
_diffrn_measured_fraction_theta_full 1.000
_diffrn_measured_fraction_theta_max 0.996
_diffrn_measurement_device_type 'Bruker APEX-II CCD'
_diffrn_measurement_method '\f and \w scans'
_diffrn_radiation_type MoK\a
_diffrn_radiation_wavelength 0.71073
_diffrn_reflns_av_R_equivalents 0.0505
_diffrn_reflns_av_unetI/netI 0.0241
_diffrn_reflns_Laue_measured_fraction_full 1.000
_diffrn_reflns_Laue_measured_fraction_max 0.996
_diffrn_reflns_limit_h_max 12
_diffrn_reflns_limit_h_min -12
_diffrn_reflns_limit_k_max 12
_diffrn_reflns_limit_k_min -12
_diffrn_reflns_limit_l_max 13
_diffrn_reflns_limit_l_min -13
_diffrn_reflns_number 31760
_diffrn_reflns_point_group_measured_fraction_full 1.000
_diffrn_reflns_point_group_measured_fraction_max 0.996
_diffrn_reflns_theta_full 25.242
_diffrn_reflns_theta_max 28.397
_diffrn_reflns_theta_min 2.238
_diffrn_standards_number 0
_exptl_absorpt_coefficient_mu 10.058
_exptl_absorpt_correction_T_max 0.7457
_exptl_absorpt_correction_T_min 0.3684
_exptl_absorpt_correction_type multi-scan
_exptl_absorpt_process_details
'SADABS-2016/2 (Bruker,2016/2) was used for absorption correction. wR2(int) was 0.1360 before and 0.0703 after correction. The Ratio of minimum to maximum transmission is 0.4940. The \l/2 correction factor is Not present.'
_exptl_crystal_colour 'clear light yellow'
_exptl_crystal_colour_lustre clear
_exptl_crystal_colour_modifier light
_exptl_crystal_colour_primary yellow
_exptl_crystal_density_diffrn 2.467
_exptl_crystal_description block
_exptl_crystal_F_000 504
_exptl_crystal_size_max 0.284
_exptl_crystal_size_mid 0.113
_exptl_crystal_size_min 0.104
_refine_diff_density_max 1.073
_refine_diff_density_min -0.435
_refine_diff_density_rms 0.106
_refine_ls_extinction_method none
_refine_ls_goodness_of_fit_ref 1.066
_refine_ls_hydrogen_treatment constr
_refine_ls_matrix_type full
_refine_ls_number_parameters 163
_refine_ls_number_reflns 3661
_refine_ls_number_restraints 0
_refine_ls_restrained_S_all 1.066
_refine_ls_R_factor_all 0.0184
_refine_ls_R_factor_gt 0.0173
_refine_ls_shift/su_max 0.001
_refine_ls_shift/su_mean 0.000
_refine_ls_structure_factor_coef Fsqd
_refine_ls_weighting_details 'w=1/[\s^2^(Fo^2^)+(0.0203P)^2^+0.4461P] where P=(Fo^2^+2Fc^2^)/3'
_refine_ls_weighting_scheme calc
_refine_ls_wR_factor_gt 0.0443
_refine_ls_wR_factor_ref 0.0448
_reflns_Friedel_coverage 0.000
_reflns_number_gt 3518
_reflns_number_total 3661
_reflns_threshold_expression 'I > 2\s(I)'
_cod_data_source_file d0dt00265h2.cif
_cod_data_source_block 1D-[Sb2Br6(4-bpe)2]
_cod_depositor_comments 'Adding full bibliography for 7703794--7703809.cif.'
_cod_database_code 7703808
_shelx_shelxl_version_number 2018/3
_shelx_space_group_comment
;
The symmetry employed for this shelxl refinement is uniquely defined
by the following loop, which should always be used as a source of
symmetry information in preference to the above space-group names.
They are only intended as comments.
;
_olex2_refinement_description
;
1. Fixed Uiso
 At 1.2 times of:
  All C(H) groups
2.a Aromatic/amide H refined with riding coordinates:
 C5(H5), C7(H7), C9(H9), C4(H4), C6(H6), C1(H1), C11(H11), C8(H8), C12(H12),
 C2(H2)
;
_olex2_submission_special_instructions 'No special instructions were received'

loop_
_space_group_symop_operation_xyz
'x, y, z'
'-x, -y, -z'

loop_
_atom_site_label
_atom_site_type_symbol
_atom_site_fract_x
_atom_site_fract_y
_atom_site_fract_z
_atom_site_U_iso_or_equiv
_atom_site_adp_type
_atom_site_occupancy
_atom_site_site_symmetry_order
_atom_site_calc_flag
_atom_site_refinement_flags_posn
_atom_site_refinement_flags_adp
_atom_site_refinement_flags_occupancy
_atom_site_disorder_assembly
_atom_site_disorder_group
Sb1 Sb -0.04963(2) 0.41985(2) 0.73000(2) 0.01061(4) Uani 1 1 d . . . . .
Br2 Br 0.09026(2) 0.18721(2) 0.93910(2) 0.01433(5) Uani 1 1 d . . . . .
Br1 Br -0.23136(2) 0.53875(2) 0.90658(2) 0.01375(5) Uani 1 1 d . . . . .
Br3 Br -0.18049(2) 0.72520(2) 0.48359(2) 0.01603(5) Uani 1 1 d . . . . .
N1 N 0.12784(19) 0.5808(2) 0.71966(19) 0.0131(3) Uani 1 1 d . . . . .
N2 N 0.7632(2) 1.2373(2) 0.7664(2) 0.0153(3) Uani 1 1 d . . . . .
C5 C 0.0847(2) 0.7217(2) 0.7423(2) 0.0141(4) Uani 1 1 d . . . . .
H5 H -0.020266 0.758079 0.763258 0.017 Uiso 1 1 calc R . . . .
C10 C 0.5536(2) 1.0568(2) 0.7601(2) 0.0136(4) Uani 1 1 d . . . . .
C7 C 0.4384(2) 0.9671(2) 0.7601(2) 0.0143(4) Uani 1 1 d . . . . .
H7 H 0.340232 0.991802 0.806003 0.017 Uiso 1 1 calc R . . . .
C3 C 0.3429(2) 0.7646(2) 0.7048(2) 0.0128(4) Uani 1 1 d . . . . .
C9 C 0.5204(2) 1.1564(3) 0.8433(2) 0.0161(4) Uani 1 1 d . . . . .
H9 H 0.424996 1.164646 0.899128 0.019 Uiso 1 1 calc R . . . .
C4 C 0.1882(2) 0.8157(2) 0.7359(2) 0.0141(4) Uani 1 1 d . . . . .
H4 H 0.153966 0.914545 0.752737 0.017 Uiso 1 1 calc R . . . .
C6 C 0.4602(2) 0.8533(2) 0.7006(2) 0.0140(4) Uani 1 1 d . . . . .
H6 H 0.557464 0.828690 0.653003 0.017 Uiso 1 1 calc R . . . .
C1 C 0.2759(2) 0.5313(2) 0.6867(2) 0.0155(4) Uani 1 1 d . . . . .
H1 H 0.306466 0.432269 0.669863 0.019 Uiso 1 1 calc R . . . .
C11 C 0.6968(2) 1.0487(2) 0.6816(2) 0.0155(4) Uani 1 1 d . . . . .
H11 H 0.725447 0.980324 0.625506 0.019 Uiso 1 1 calc R . . . .
C8 C 0.6274(2) 1.2434(3) 0.8442(2) 0.0171(4) Uani 1 1 d . . . . .
H8 H 0.603558 1.309772 0.902198 0.020 Uiso 1 1 calc R . . . .
C12 C 0.7964(2) 1.1412(3) 0.6863(2) 0.0174(4) Uani 1 1 d . . . . .
H12 H 0.892167 1.136603 0.630617 0.021 Uiso 1 1 calc R . . . .
C2 C 0.3850(2) 0.6197(3) 0.6766(2) 0.0158(4) Uani 1 1 d . . . . .
H2 H 0.488467 0.582730 0.650647 0.019 Uiso 1 1 calc R . . . .

loop_
_atom_site_aniso_label
_atom_site_aniso_U_11
_atom_site_aniso_U_22
_atom_site_aniso_U_33
_atom_site_aniso_U_23
_atom_site_aniso_U_13
_atom_site_aniso_U_12
Sb1 0.01040(7) 0.01032(7) 0.01401(7) -0.00640(5) -0.00032(5) -0.00445(5)
Br2 0.01440(10) 0.01263(10) 0.01659(10) -0.00581(8) -0.00101(7) -0.00285(7)
Br1 0.01383(10) 0.01405(10) 0.01653(10) -0.00879(8) 0.00097(7) -0.00439(7)
Br3 0.01631(10) 0.01590(10) 0.01693(11) -0.00792(8) -0.00110(8) -0.00159(8)
N1 0.0141(8) 0.0113(8) 0.0162(8) -0.0055(7) -0.0020(7) -0.0050(6)
N2 0.0139(8) 0.0157(8) 0.0198(9) -0.0077(7) -0.0022(7) -0.0068(7)
C5 0.0131(9) 0.0140(9) 0.0172(10) -0.0071(8) -0.0013(7) -0.0034(7)
C10 0.0134(9) 0.0112(9) 0.0176(10) -0.0047(8) -0.0035(8) -0.0043(7)
C7 0.0107(9) 0.0162(9) 0.0175(10) -0.0058(8) -0.0004(7) -0.0062(7)
C3 0.0134(9) 0.0117(9) 0.0147(9) -0.0045(8) -0.0018(7) -0.0052(7)
C9 0.0126(9) 0.0174(10) 0.0212(11) -0.0093(8) 0.0009(8) -0.0057(8)
C4 0.0138(9) 0.0119(9) 0.0187(10) -0.0067(8) -0.0005(8) -0.0050(7)
C6 0.0106(9) 0.0140(9) 0.0191(10) -0.0066(8) -0.0007(7) -0.0046(7)
C1 0.0153(10) 0.0131(9) 0.0216(11) -0.0099(8) -0.0011(8) -0.0035(7)
C11 0.0155(10) 0.0148(9) 0.0199(10) -0.0085(8) -0.0006(8) -0.0062(8)
C8 0.0181(10) 0.0156(10) 0.0222(11) -0.0101(9) -0.0011(8) -0.0065(8)
C12 0.0147(10) 0.0186(10) 0.0226(11) -0.0101(9) 0.0005(8) -0.0068(8)
C2 0.0118(9) 0.0162(10) 0.0229(11) -0.0105(8) -0.0012(8) -0.0034(7)

loop_
_atom_type_symbol
_atom_type_description
_atom_type_scat_dispersion_real
_atom_type_scat_dispersion_imag
_atom_type_scat_source
C C 0.0033 0.0016 'International Tables Vol C Tables 4.2.6.8 and 6.1.1.4'
H H 0.0000 0.0000 'International Tables Vol C Tables 4.2.6.8 and 6.1.1.4'
Br Br -0.2901 2.4595 'International Tables Vol C Tables 4.2.6.8 and 6.1.1.4'
N N 0.0061 0.0033 'International Tables Vol C Tables 4.2.6.8 and 6.1.1.4'
Sb Sb -0.5866 1.5461 'International Tables Vol C Tables 4.2.6.8 and 6.1.1.4'

loop_
_geom_angle_atom_site_label_1
_geom_angle_atom_site_label_2
_geom_angle_atom_site_label_3
_geom_angle
_geom_angle_site_symmetry_1
_geom_angle_site_symmetry_3
_geom_angle_publ_flag
Br2 Sb1 Br3 85.553(14) . 2_566 ?
Br2 Sb1 Br3 171.287(8) . . ?
Br1 Sb1 Br2 93.675(15) . . ?
Br1 Sb1 Br3 86.010(14) . . ?
Br1 Sb1 Br3 178.568(8) . 2_566 ?
Br3 Sb1 Br3 94.569(13) . 2_566 ?
N1 Sb1 Br2 88.65(4) . . ?
N1 Sb1 Br1 89.79(4) . . ?
N1 Sb1 Br3 82.64(4) . . ?
N1 Sb1 Br3 88.99(4) . 2_566 ?
N1 Sb1 N2 174.70(6) . 1_445 ?
N2 Sb1 Br2 87.03(4) 1_445 . ?
N2 Sb1 Br1 87.44(4) 1_445 . ?
N2 Sb1 Br3 93.72(4) 1_445 2_566 ?
N2 Sb1 Br3 101.65(4) 1_445 . ?
C5 N1 Sb1 122.21(14) . . ?
C1 N1 Sb1 118.95(13) . . ?
C1 N1 C5 118.82(17) . . ?
C8 N2 Sb1 125.10(14) . 1_665 ?
C8 N2 C12 118.19(18) . . ?
C12 N2 Sb1 116.19(14) . 1_665 ?
N1 C5 H5 118.9 . . ?
N1 C5 C4 122.19(19) . . ?
C4 C5 H5 118.9 . . ?
C9 C10 C7 118.72(19) . . ?
C9 C10 C11 117.30(19) . . ?
C11 C10 C7 123.98(19) . . ?
C10 C7 H7 117.4 . . ?
C6 C7 C10 125.29(19) . . ?
C6 C7 H7 117.4 . . ?
C4 C3 C6 123.44(18) . . ?
C4 C3 C2 117.07(18) . . ?
C2 C3 C6 119.49(18) . . ?
C10 C9 H9 120.1 . . ?
C8 C9 C10 119.7(2) . . ?
C8 C9 H9 120.1 . . ?
C5 C4 C3 119.78(18) . . ?
C5 C4 H4 120.1 . . ?
C3 C4 H4 120.1 . . ?
C7 C6 C3 123.70(19) . . ?
C7 C6 H6 118.2 . . ?
C3 C6 H6 118.2 . . ?
N1 C1 H1 118.9 . . ?
N1 C1 C2 122.14(19) . . ?
C2 C1 H1 118.9 . . ?
C10 C11 H11 120.3 . . ?
C12 C11 C10 119.47(19) . . ?
C12 C11 H11 120.3 . . ?
N2 C8 C9 122.5(2) . . ?
N2 C8 H8 118.7 . . ?
C9 C8 H8 118.7 . . ?
N2 C12 C11 122.8(2) . . ?
N2 C12 H12 118.6 . . ?
C11 C12 H12 118.6 . . ?
C3 C2 H2 120.0 . . ?
C1 C2 C3 119.93(19) . . ?
C1 C2 H2 120.0 . . ?

loop_
_geom_bond_atom_site_label_1
_geom_bond_atom_site_label_2
_geom_bond_distance
_geom_bond_site_symmetry_2
_geom_bond_publ_flag
Sb1 Br2 2.5849(4) . ?
Sb1 Br1 2.5701(4) . ?
Sb1 Br3 3.1562(4) 2_566 ?
Sb1 Br3 3.0609(4) . ?
Sb1 N1 2.3772(17) . ?
Sb1 N2 2.5299(17) 1_445 ?
N1 C5 1.345(3) . ?
N1 C1 1.343(3) . ?
N2 C8 1.342(3) . ?
N2 C12 1.345(3) . ?
C5 H5 0.9500 . ?
C5 C4 1.386(3) . ?
C10 C7 1.465(3) . ?
C10 C9 1.397(3) . ?
C10 C11 1.401(3) . ?
C7 H7 0.9500 . ?
C7 C6 1.337(3) . ?
C3 C4 1.397(3) . ?
C3 C6 1.462(3) . ?
C3 C2 1.405(3) . ?
C9 H9 0.9500 . ?
C9 C8 1.388(3) . ?
C4 H4 0.9500 . ?
C6 H6 0.9500 . ?
C1 H1 0.9500 . ?
C1 C2 1.381(3) . ?
C11 H11 0.9500 . ?
C11 C12 1.384(3) . ?
C8 H8 0.9500 . ?
C12 H12 0.9500 . ?
C2 H2 0.9500 . ?
